data_4316631
loop_
_publ_author_name
'William Levason'
'Seema Maheshwari'
'Raju Ratnani'
'Gillian Reid'
'Michael Webster'
'Wenjian Zhang'

_publ_contact_author_address
;   School of Chemistry
    University of Southampton
    Southampton SO17 1BJ, UK
;
_publ_contact_author_email gr@soton.ac.uk
_publ_contact_author_fax '023 8059 3781'
_publ_contact_author_name 'Professor Gillian Reid'
_publ_contact_author_phone '023 8059 3609'
_publ_section_title
;
 Structural Diversity in Supramolecular Complexes of MCl3 (M = As, Sb, Bi)
 with Constrained Thio- and Seleno-Ether Ligands
;
_journal_name_full 'Inorganic Chemistry'
_journal_page_first 9036
_journal_page_last 9048
_journal_paper_doi 10.1021/ic101296e
_journal_volume 49
_journal_year 2010
_chemical_formula_moiety 'C8 H10 Cl3 S2 Sb'
_chemical_formula_sum 'C8 H10 Cl3 S2 Sb'
_chemical_formula_weight 398.38
_chemical_name_systematic
; 
 trichloro(1,2-bis(methylsulfanyl)benzene)antimony(III) 
;
_space_group_IT_number 14
_space_group_name_Hall '-P 2yn'
_symmetry_cell_setting monoclinic
_symmetry_space_group_name_Hall '-P 2yn'
_symmetry_space_group_name_H-M 'P 1 21/n 1'
_atom_sites_solution_hydrogens geom
_atom_sites_solution_primary direct
_atom_sites_solution_secondary difmap
_audit_author_name 'Webster, M.'
_audit_creation_date 2010-04-07
_audit_creation_method 'SHELXL-97 + hand edit'
_cell_angle_alpha 90.00
_cell_angle_beta 105.11(3)
_cell_angle_gamma 90.00
_cell_formula_units_Z 4
_cell_length_a 7.538(3)
_cell_length_b 17.065(9)
_cell_length_c 10.559(5)
_cell_measurement_reflns_used 2972
_cell_measurement_temperature 120(2)
_cell_measurement_theta_max 27.48
_cell_measurement_theta_min 2.91
_cell_volume 1311.3(11)
_computing_cell_refinement 'DENZO (Otwinowski & Minor, 1997)'
_computing_data_collection 'COLLECT (Hooft, R.W.W., 1998)'
_computing_data_reduction 'DENZO (Otwinowski & Minor, 1997)'
_computing_structure_refinement 'SHELXL-97 (Sheldrick, 1997)'
_computing_structure_solution 'SHELXS-97 (Sheldrick, 1997)'
_diffrn_ambient_temperature 120(2)
_diffrn_measured_fraction_theta_full 0.990
_diffrn_measured_fraction_theta_max 0.990
_diffrn_measurement_device_type 'Bruker-Nonius 95mm CCD camera on \k-goniostat'
_diffrn_measurement_method '\f & \w scans'
_diffrn_radiation_monochromator graphite
_diffrn_radiation_source 'Bruker-Nonius FR591 rotating anode'
_diffrn_radiation_type MoK\a
_diffrn_radiation_wavelength 0.71073
_diffrn_reflns_av_R_equivalents 0.1163
_diffrn_reflns_av_sigmaI/netI 0.0966
_diffrn_reflns_limit_h_max 9
_diffrn_reflns_limit_h_min -9
_diffrn_reflns_limit_k_max 22
_diffrn_reflns_limit_k_min -22
_diffrn_reflns_limit_l_max 13
_diffrn_reflns_limit_l_min -13
_diffrn_reflns_number 17104
_diffrn_reflns_theta_full 27.55
_diffrn_reflns_theta_max 27.55
_diffrn_reflns_theta_min 3.04
_diffrn_standards_number 0
_exptl_absorpt_coefficient_mu 2.994
_exptl_absorpt_correction_T_max 0.7456
_exptl_absorpt_correction_T_min 0.6144
_exptl_absorpt_correction_type multi-scan
_exptl_absorpt_process_details 'G.M. Sheldrick, (2007). SADABS. Version 2007/2. Bruker AXS Inc.'
_exptl_crystal_colour colourless
_exptl_crystal_density_diffrn 2.018
_exptl_crystal_density_method 'not measured'
_exptl_crystal_description plate
_exptl_crystal_F_000 768
_exptl_crystal_size_max 0.12
_exptl_crystal_size_mid 0.06
_exptl_crystal_size_min 0.02
_refine_diff_density_max 1.219
_refine_diff_density_min -0.905
_refine_diff_density_rms 0.194
_refine_ls_extinction_method none
_refine_ls_goodness_of_fit_ref 1.023
_refine_ls_hydrogen_treatment constr
_refine_ls_matrix_type full
_refine_ls_number_parameters 129
_refine_ls_number_reflns 3005
_refine_ls_number_restraints 0
_refine_ls_restrained_S_all 1.023
_refine_ls_R_factor_all 0.0985
_refine_ls_R_factor_gt 0.0525
_refine_ls_shift/su_max 0.000
_refine_ls_shift/su_mean 0.000
_refine_ls_structure_factor_coef Fsqd
_refine_ls_weighting_details 'w=1/[\s^2^(Fo^2^)+(0.0438P)^2^+0.0000P] where P=(Fo^2^+2Fc^2^)/3'
_refine_ls_weighting_scheme calc
_refine_ls_wR_factor_gt 0.0951
_refine_ls_wR_factor_ref 0.1092
_reflns_number_gt 2011
_reflns_number_total 3005
_reflns_threshold_expression I>2sigma(I)
_cod_data_source_file ic101296e_si_002_02.cif
_cod_data_source_block 10smf01
_cod_original_cell_volume 1311.3(10)
_cod_original_sg_symbol_H-M 'P 21/n'
_cod_database_code 4316631

loop_
_symmetry_equiv_pos_as_xyz
'x, y, z'
'-x+1/2, y+1/2, -z+1/2'
'-x, -y, -z'
'x-1/2, -y-1/2, z-1/2'

loop_
_atom_site_label
_atom_site_type_symbol
_atom_site_fract_x
_atom_site_fract_y
_atom_site_fract_z
_atom_site_U_iso_or_equiv
_atom_site_adp_type
_atom_site_occupancy
_atom_site_symmetry_multiplicity
_atom_site_calc_flag
_atom_site_refinement_flags
_atom_site_disorder_assembly
_atom_site_disorder_group
Sb1 Sb 0.26502(5) 0.41567(3) 0.02522(4) 0.02301(15) Uani 1 1 d . . .
Cl1 Cl 0.1583(2) 0.28870(10) -0.05074(16) 0.0307(4) Uani 1 1 d . . .
Cl2 Cl 0.4482(2) 0.37030(11) 0.22810(15) 0.0305(4) Uani 1 1 d . . .
Cl3 Cl 0.5139(2) 0.40476(11) -0.07946(16) 0.0330(4) Uani 1 1 d . . .
S1 S -0.0556(2) 0.40205(10) 0.16991(16) 0.0258(4) Uani 1 1 d . . .
S2 S 0.1246(2) 0.55706(10) 0.22857(16) 0.0257(4) Uani 1 1 d . . .
C1 C -0.1194(9) 0.3009(4) 0.1680(7) 0.0325(17) Uani 1 1 d . . .
H1A H -0.0087 0.2687 0.1972 0.049 Uiso 1 1 calc R . .
H1B H -0.1857 0.2858 0.0787 0.049 Uiso 1 1 calc R . .
H1C H -0.1988 0.2930 0.2271 0.049 Uiso 1 1 calc R . .
C2 C 0.0691(7) 0.4181(4) 0.3352(6) 0.0215(13) Uani 1 1 d . . .
C3 C 0.0866(9) 0.3631(4) 0.4351(7) 0.0302(16) Uani 1 1 d . . .
H3A H 0.0323 0.3127 0.4169 0.036 Uiso 1 1 calc R . .
C4 C 0.1845(9) 0.3829(4) 0.5618(7) 0.0344(18) Uani 1 1 d . . .
H4A H 0.1949 0.3461 0.6310 0.041 Uiso 1 1 calc R . .
C5 C 0.2670(9) 0.4557(5) 0.5879(7) 0.0346(17) Uani 1 1 d . . .
H5A H 0.3342 0.4687 0.6746 0.041 Uiso 1 1 calc R . .
C6 C 0.2513(8) 0.5094(4) 0.4877(6) 0.0284(16) Uani 1 1 d . . .
H6A H 0.3105 0.5588 0.5058 0.034 Uiso 1 1 calc R . .
C7 C 0.1503(8) 0.4921(4) 0.3608(6) 0.0231(14) Uani 1 1 d . . .
C8 C 0.2343(9) 0.6455(4) 0.3017(7) 0.0320(16) Uani 1 1 d . . .
H8A H 0.1745 0.6641 0.3681 0.048 Uiso 1 1 calc R . .
H8B H 0.2239 0.6857 0.2338 0.048 Uiso 1 1 calc R . .
H8C H 0.3643 0.6350 0.3431 0.048 Uiso 1 1 calc R . .

loop_
_atom_site_aniso_label
_atom_site_aniso_U_11
_atom_site_aniso_U_22
_atom_site_aniso_U_33
_atom_site_aniso_U_23
_atom_site_aniso_U_13
_atom_site_aniso_U_12
Sb1 0.0212(2) 0.0258(3) 0.0202(2) 0.00114(19) 0.00224(16) 0.00006(18)
Cl1 0.0334(8) 0.0253(10) 0.0314(9) -0.0005(7) 0.0049(7) 0.0007(7)
Cl2 0.0247(8) 0.0442(11) 0.0208(8) 0.0042(8) 0.0027(6) 0.0066(7)
Cl3 0.0292(8) 0.0465(11) 0.0242(8) 0.0020(8) 0.0086(7) 0.0000(8)
S1 0.0216(8) 0.0247(10) 0.0290(9) 0.0008(7) 0.0027(7) -0.0018(7)
S2 0.0271(8) 0.0254(9) 0.0233(9) 0.0000(7) 0.0042(7) -0.0028(7)
C1 0.031(4) 0.015(4) 0.053(5) 0.000(3) 0.014(3) -0.002(3)
C2 0.011(3) 0.024(4) 0.029(3) 0.007(3) 0.005(2) 0.001(3)
C3 0.030(3) 0.023(4) 0.042(4) 0.001(3) 0.019(3) 0.010(3)
C4 0.037(4) 0.040(5) 0.031(4) 0.011(4) 0.018(3) 0.022(3)
C5 0.033(4) 0.045(5) 0.026(4) 0.007(4) 0.007(3) 0.019(3)
C6 0.021(3) 0.037(4) 0.027(4) 0.001(3) 0.008(3) 0.004(3)
C7 0.017(3) 0.027(4) 0.026(4) -0.001(3) 0.006(3) 0.005(3)
C8 0.029(3) 0.027(4) 0.038(4) -0.005(3) 0.006(3) -0.003(3)

loop_
_atom_type_symbol
_atom_type_description
_atom_type_scat_dispersion_real
_atom_type_scat_dispersion_imag
_atom_type_scat_source
C C 0.0033 0.0016 'International Tables Vol C Tables 4.2.6.8 and 6.1.1.4'
H H 0.0000 0.0000 'International Tables Vol C Tables 4.2.6.8 and 6.1.1.4'
S S 0.1246 0.1234 'International Tables Vol C Tables 4.2.6.8 and 6.1.1.4'
Cl Cl 0.1484 0.1585 'International Tables Vol C Tables 4.2.6.8 and 6.1.1.4'
Sb Sb -0.5866 1.5461 'International Tables Vol C Tables 4.2.6.8 and 6.1.1.4'

loop_
_geom_angle_atom_site_label_1
_geom_angle_atom_site_label_2
_geom_angle_atom_site_label_3
_geom_angle
_geom_angle_site_symmetry_1
_geom_angle_site_symmetry_3
_geom_angle_publ_flag
Cl2 Sb1 Cl1 94.23(7) . . ?
Cl2 Sb1 Cl3 92.84(6) . . ?
Cl1 Sb1 Cl3 90.58(6) . . ?
Cl2 Sb1 S1 83.00(6) . . ?
Cl1 Sb1 S1 82.13(5) . . ?
Cl3 Sb1 S1 171.29(6) . . ?
Cl2 Sb1 S2 158.16(5) . 3_565 ?
Cl1 Sb1 S2 73.53(5) . 3_565 ?
Cl3 Sb1 S2 105.05(6) . 3_565 ?
S1 Sb1 S2 77.52(5) . 3_565 ?
Cl2 Sb1 Cl3 89.86(6) . 3_665 ?
Cl1 Sb1 Cl3 165.52(5) . 3_665 ?
Cl3 Sb1 Cl3 75.33(6) . 3_665 ?
S1 Sb1 Cl3 112.19(4) . 3_665 ?
S2 Sb1 Cl3 106.52(4) 3_565 3_665 ?
Cl2 Sb1 S2 82.57(6) . . ?
Cl1 Sb1 S2 133.79(5) . . ?
Cl3 Sb1 S2 135.53(5) . . ?
S1 Sb1 S2 51.68(4) . . ?
S2 Sb1 S2 92.88(5) 3_565 . ?
Cl3 Sb1 S2 60.52(4) 3_665 . ?
Cl2 Sb1 S1 144.71(5) . 3_565 ?
Cl1 Sb1 S1 120.15(6) . 3_565 ?
Cl3 Sb1 S1 94.39(5) . 3_565 ?
S1 Sb1 S1 93.40(4) . 3_565 ?
S2 Sb1 S1 47.64(4) 3_565 3_565 ?
Cl3 Sb1 S1 58.96(5) 3_665 3_565 ?
S2 Sb1 S1 68.28(5) . 3_565 ?
C2 S1 C1 103.4(3) . . ?
C2 S1 Sb1 100.76(19) . . ?
C1 S1 Sb1 107.5(2) . . ?
C7 S2 C8 104.2(3) . . ?
C7 S2 Sb1 93.6(2) . . ?
C8 S2 Sb1 130.6(2) . . ?
S1 C1 H1A 109.5 . . ?
S1 C1 H1B 109.5 . . ?
H1A C1 H1B 109.5 . . ?
S1 C1 H1C 109.5 . . ?
H1A C1 H1C 109.5 . . ?
H1B C1 H1C 109.5 . . ?
C3 C2 C7 120.8(6) . . ?
C3 C2 S1 124.2(5) . . ?
C7 C2 S1 114.9(5) . . ?
C2 C3 C4 119.2(7) . . ?
C2 C3 H3A 120.4 . . ?
C4 C3 H3A 120.4 . . ?
C5 C4 C3 120.4(7) . . ?
C5 C4 H4A 119.8 . . ?
C3 C4 H4A 119.8 . . ?
C6 C5 C4 119.9(7) . . ?
C6 C5 H5A 120.0 . . ?
C4 C5 H5A 120.0 . . ?
C5 C6 C7 120.9(7) . . ?
C5 C6 H6A 119.5 . . ?
C7 C6 H6A 119.5 . . ?
C6 C7 C2 118.7(6) . . ?
C6 C7 S2 123.6(5) . . ?
C2 C7 S2 117.7(5) . . ?
S2 C8 H8A 109.5 . . ?
S2 C8 H8B 109.5 . . ?
H8A C8 H8B 109.5 . . ?
S2 C8 H8C 109.5 . . ?
H8A C8 H8C 109.5 . . ?
H8B C8 H8C 109.5 . . ?

loop_
_geom_bond_atom_site_label_1
_geom_bond_atom_site_label_2
_geom_bond_distance
_geom_bond_site_symmetry_2
_geom_bond_publ_flag
Sb1 Cl2 2.3566(19) . ?
Sb1 Cl1 2.377(2) . ?
Sb1 Cl3 2.4198(18) . ?
Sb1 S1 3.187(2) . ?
Sb1 S2 3.453(2) 3_565 ?
Sb1 Cl3 3.464(2) 3_665 ?
Sb1 S2 3.569(2) . ?
Sb1 S1 3.836(2) 3_565 ?
S1 C2 1.775(6) . ?
S1 C1 1.790(7) . ?
S2 C7 1.754(7) . ?
S2 C8 1.796(7) . ?
C1 H1A 0.9800 . ?
C1 H1B 0.9800 . ?
C1 H1C 0.9800 . ?
C2 C3 1.391(9) . ?
C2 C7 1.399(9) . ?
C3 C4 1.391(10) . ?
C3 H3A 0.9500 . ?
C4 C5 1.384(11) . ?
C4 H4A 0.9500 . ?
C5 C6 1.381(9) . ?
C5 H5A 0.9500 . ?
C6 C7 1.389(9) . ?
C6 H6A 0.9500 . ?
C8 H8A 0.9800 . ?
C8 H8B 0.9800 . ?
C8 H8C 0.9800 . ?
